data_7042389
loop_
_publ_author_name
'Chang, Kejian'
'Xu, Xin'

_publ_section_title
;
 Frustrated Lewis pair behavior of a neutral scandium complex.
;
_journal_issue 14
_journal_name_full 'Dalton transactions (Cambridge, England : 2003)'
_journal_page_first 4514
_journal_page_last 4517
_journal_paper_doi 10.1039/c7dt00676d
_journal_volume 46
_journal_year 2017
_chemical_formula_sum 'C66 H80 O4 P Sc'
_chemical_formula_weight 1013.23
_chemical_name_systematic
; 
 ? 
;
_space_group_IT_number 14
_symmetry_cell_setting monoclinic
_symmetry_space_group_name_Hall '-P 2yn'
_symmetry_space_group_name_H-M 'P 1 21/n 1'
_atom_sites_solution_hydrogens geom
_atom_sites_solution_primary direct
_atom_sites_solution_secondary difmap
_audit_creation_method SHELXL-97
_audit_update_record
;
2017-01-13 deposited with the CCDC.
2017-03-09 downloaded from the CCDC.
;
_cell_angle_alpha 90.00
_cell_angle_beta 100.67(3)
_cell_angle_gamma 90.00
_cell_formula_units_Z 4
_cell_length_a 14.691(3)
_cell_length_b 13.722(3)
_cell_length_c 30.360(6)
_cell_measurement_reflns_used 18244
_cell_measurement_temperature 298(2)
_cell_measurement_theta_max 27.5049
_cell_measurement_theta_min 3.0239
_cell_volume 6014(2)
_computing_structure_refinement 'SHELXL-97 (Sheldrick, 1997)'
_computing_structure_solution 'SHELXS-97 (Sheldrick, 1990)'
_diffrn_ambient_temperature 298(2)
_diffrn_measured_fraction_theta_full 0.987
_diffrn_measured_fraction_theta_max 0.987
_diffrn_measurement_device_type 'multiwire proportional'
_diffrn_measurement_method 'phi and omega scans'
_diffrn_radiation_monochromator graphite
_diffrn_radiation_source 'fine-focus sealed tube'
_diffrn_radiation_type MoK\a
_diffrn_radiation_wavelength 0.71073
_diffrn_reflns_av_R_equivalents 0.0498
_diffrn_reflns_av_sigmaI/netI 0.1305
_diffrn_reflns_limit_h_max 19
_diffrn_reflns_limit_h_min -9
_diffrn_reflns_limit_k_max 17
_diffrn_reflns_limit_k_min -16
_diffrn_reflns_limit_l_max 39
_diffrn_reflns_limit_l_min -37
_diffrn_reflns_number 28776
_diffrn_reflns_theta_full 27.48
_diffrn_reflns_theta_max 27.48
_diffrn_reflns_theta_min 3.05
_exptl_absorpt_coefficient_mu 0.193
_exptl_absorpt_correction_T_max 0.962
_exptl_absorpt_correction_T_min 0.912
_exptl_absorpt_correction_type multi-scan
_exptl_crystal_colour Colorless
_exptl_crystal_density_diffrn 1.119
_exptl_crystal_density_method 'not measured'
_exptl_crystal_description Block
_exptl_crystal_F_000 2176
_exptl_crystal_size_max 0.60
_exptl_crystal_size_mid 0.40
_exptl_crystal_size_min 0.20
_refine_diff_density_max 0.354
_refine_diff_density_min -0.330
_refine_diff_density_rms 0.056
_refine_ls_extinction_method none
_refine_ls_goodness_of_fit_ref 1.030
_refine_ls_hydrogen_treatment mixed
_refine_ls_matrix_type full
_refine_ls_number_parameters 656
_refine_ls_number_reflns 13603
_refine_ls_number_restraints 4
_refine_ls_restrained_S_all 1.030
_refine_ls_R_factor_all 0.1536
_refine_ls_R_factor_gt 0.0851
_refine_ls_shift/su_max 0.001
_refine_ls_shift/su_mean 0.000
_refine_ls_structure_factor_coef Fsqd
_refine_ls_weighting_details 'calc w=1/[\s^2^(Fo^2^)+(0.0939P)^2^+3.5637P] where P=(Fo^2^+2Fc^2^)/3'
_refine_ls_weighting_scheme calc
_refine_ls_wR_factor_gt 0.1926
_refine_ls_wR_factor_ref 0.2420
_reflns_number_gt 7264
_reflns_number_total 13783
_reflns_threshold_expression >2sigma(I)
_cod_data_source_file c7dt00676d2.cif
_cod_data_source_block a
_cod_depositor_comments
;
The following automatic conversions were performed:

'_symmetry_cell_setting' value 'Monoclinic' changed to 'monoclinic'
according to
/home/data/users/saulius/crontab/automatic-downloads/rss-feeds/RSC/lib/dictionaries/cif_core.dic
dictionary named 'cif_core.dic' version 2.4.2 from 2011-04-26.

'_exptl_absorpt_correction_type' value 'Multi-scan' changed to
'multi-scan' according to
/home/data/users/saulius/crontab/automatic-downloads/rss-feeds/RSC/lib/dictionaries/cif_core.dic
dictionary named 'cif_core.dic' version 2.4.2 from 2011-04-26.

Automatic conversion script
Id: cif_fix_values 4973 2017-02-22 13:04:09Z antanas 

 Adding full bibliography for 7042389--7042393.cif.
;
_cod_original_sg_symbol_H-M 'P2(1)/n  '
_cod_database_code 7042389

loop_
_symmetry_equiv_pos_as_xyz
'x, y, z'
'-x+1/2, y+1/2, -z+1/2'
'-x, -y, -z'
'x-1/2, -y-1/2, z-1/2'

loop_
_atom_site_label
_atom_site_type_symbol
_atom_site_fract_x
_atom_site_fract_y
_atom_site_fract_z
_atom_site_U_iso_or_equiv
_atom_site_adp_type
_atom_site_occupancy
_atom_site_symmetry_multiplicity
_atom_site_calc_flag
_atom_site_refinement_flags
_atom_site_disorder_assembly
_atom_site_disorder_group
Sc1 Sc 0.94382(5) 0.42225(5) 0.14917(2) 0.04189(19) Uani 1 1 d . A .
P1 P 0.86620(7) 0.44060(7) 0.28890(3) 0.0443(2) Uani 1 1 d . . .
O1 O 0.95454(17) 0.35673(17) 0.20564(8) 0.0465(6) Uani 1 1 d . . .
O2 O 0.92559(18) 0.32747(18) 0.10085(8) 0.0516(6) Uani 1 1 d . . .
O3 O 1.04819(18) 0.51191(18) 0.15395(8) 0.0526(7) Uani 1 1 d . . .
O4 O 0.82931(18) 0.4969(2) 0.15215(8) 0.0534(7) Uani 1 1 d . . .
C1 C 0.9279(3) 0.2867(2) 0.23416(12) 0.0467(8) Uani 1 1 d . . .
C2 C 0.8858(3) 0.1990(3) 0.20635(16) 0.0713(13) Uani 1 1 d . . .
H2A H 0.8335 0.2200 0.1846 0.107 Uiso 1 1 calc R . .
H2B H 0.8661 0.1514 0.2258 0.107 Uiso 1 1 calc R . .
H2C H 0.9314 0.1708 0.1913 0.107 Uiso 1 1 calc R . .
C3 C 1.0135(3) 0.2548(3) 0.26734(15) 0.0693(12) Uani 1 1 d . . .
H3A H 1.0557 0.2224 0.2515 0.104 Uiso 1 1 calc R . .
H3B H 0.9956 0.2110 0.2889 0.104 Uiso 1 1 calc R . .
H3C H 1.0432 0.3109 0.2825 0.104 Uiso 1 1 calc R . .
C4 C 0.8499(3) 0.3285(2) 0.25720(12) 0.0473(9) Uani 1 1 d . . .
H4A H 0.8348 0.2784 0.2772 0.057 Uiso 1 1 calc R . .
H4B H 0.7956 0.3371 0.2340 0.057 Uiso 1 1 calc R . .
C5 C 0.9635(3) 0.4317(3) 0.33466(12) 0.0519(9) Uani 1 1 d . . .
C6 C 0.9594(4) 0.3614(3) 0.36744(14) 0.0737(13) Uani 1 1 d . . .
H6 H 0.9071 0.3223 0.3657 0.088 Uiso 1 1 calc R . .
C7 C 1.0336(5) 0.3502(4) 0.40253(18) 0.0957(18) Uani 1 1 d . . .
H7 H 1.0305 0.3048 0.4249 0.115 Uiso 1 1 calc R . .
C8 C 1.1117(5) 0.4062(5) 0.40428(18) 0.100(2) Uani 1 1 d . . .
H8 H 1.1618 0.3977 0.4276 0.120 Uiso 1 1 calc R . .
C9 C 1.1162(4) 0.4739(4) 0.37212(18) 0.0915(17) Uani 1 1 d . . .
H9 H 1.1695 0.5113 0.3736 0.110 Uiso 1 1 calc R . .
C10 C 1.0419(3) 0.4877(3) 0.33706(15) 0.0670(12) Uani 1 1 d . . .
H10 H 1.0451 0.5347 0.3153 0.080 Uiso 1 1 calc R . .
C11 C 0.7649(3) 0.4547(3) 0.31457(12) 0.0498(9) Uani 1 1 d . . .
C12 C 0.7714(3) 0.5046(3) 0.35537(13) 0.0600(11) Uani 1 1 d . . .
H12 H 0.8277 0.5311 0.3692 0.072 Uiso 1 1 calc R . .
C13 C 0.6946(4) 0.5140(3) 0.37486(15) 0.0736(14) Uani 1 1 d . . .
H13 H 0.6995 0.5472 0.4019 0.088 Uiso 1 1 calc R . .
C14 C 0.6117(4) 0.4759(3) 0.35532(18) 0.0760(14) Uani 1 1 d . . .
H14 H 0.5605 0.4827 0.3691 0.091 Uiso 1 1 calc R . .
C15 C 0.6034(3) 0.4277(4) 0.31546(17) 0.0749(13) Uani 1 1 d . . .
H15 H 0.5465 0.4017 0.3021 0.090 Uiso 1 1 calc R . .
C16 C 0.6795(3) 0.4173(3) 0.29498(14) 0.0604(11) Uani 1 1 d . . .
H16 H 0.6732 0.3848 0.2677 0.073 Uiso 1 1 calc R . .
C17 C 0.9106(3) 0.2499(3) 0.07246(11) 0.0507(9) Uani 1 1 d . . .
C18 C 0.8216(3) 0.2361(3) 0.04531(12) 0.0559(10) Uani 1 1 d . . .
C19 C 0.8078(4) 0.1513(3) 0.01957(13) 0.0687(13) Uani 1 1 d . . .
H19 H 0.7497 0.1401 0.0021 0.082 Uiso 1 1 calc R . .
C20 C 0.8758(4) 0.0843(4) 0.01901(15) 0.0730(13) Uani 1 1 d . . .
H20 H 0.8631 0.0271 0.0026 0.088 Uiso 1 1 calc R . .
C21 C 0.9627(4) 0.1013(3) 0.04266(14) 0.0684(13) Uani 1 1 d . . .
H21 H 1.0092 0.0561 0.0410 0.082 Uiso 1 1 calc R . .
C22 C 0.9842(3) 0.1840(3) 0.06919(13) 0.0545(10) Uani 1 1 d . . .
C23 C 0.7421(3) 0.3094(3) 0.04407(14) 0.0660(12) Uani 1 1 d . . .
C24 C 0.7727(4) 0.4113(4) 0.03145(16) 0.0809(15) Uani 1 1 d . . .
H24A H 0.7973 0.4072 0.0043 0.121 Uiso 1 1 calc R . .
H24B H 0.8194 0.4359 0.0552 0.121 Uiso 1 1 calc R . .
H24C H 0.7204 0.4545 0.0269 0.121 Uiso 1 1 calc R . .
C25 C 0.7100(3) 0.3100(4) 0.08974(15) 0.0714(12) Uani 1 1 d . . .
H25A H 0.7599 0.3317 0.1127 0.107 Uiso 1 1 calc R . .
H25B H 0.6920 0.2453 0.0966 0.107 Uiso 1 1 calc R . .
H25C H 0.6582 0.3533 0.0883 0.107 Uiso 1 1 calc R . .
C26 C 0.6564(4) 0.2822(5) 0.00837(17) 0.0981(18) Uani 1 1 d . . .
H26A H 0.6073 0.3276 0.0097 0.147 Uiso 1 1 calc R . .
H26B H 0.6364 0.2176 0.0141 0.147 Uiso 1 1 calc R . .
H26C H 0.6724 0.2845 -0.0209 0.147 Uiso 1 1 calc R . .
C27 C 1.0840(3) 0.2019(3) 0.09334(14) 0.0617(11) Uani 1 1 d . . .
C28 C 1.0921(3) 0.1906(3) 0.14399(14) 0.0726(13) Uani 1 1 d . . .
H28A H 1.0533 0.2379 0.1547 0.109 Uiso 1 1 calc R . .
H28B H 1.1553 0.2006 0.1584 0.109 Uiso 1 1 calc R . .
H28C H 1.0729 0.1263 0.1506 0.109 Uiso 1 1 calc R . .
C29 C 1.1173(3) 0.3028(4) 0.08070(16) 0.0747(13) Uani 1 1 d . . .
H29A H 1.1137 0.3061 0.0488 0.112 Uiso 1 1 calc R . .
H29B H 1.1803 0.3126 0.0955 0.112 Uiso 1 1 calc R . .
H29C H 1.0788 0.3524 0.0899 0.112 Uiso 1 1 calc R . .
C30 C 1.1525(4) 0.1285(4) 0.0793(2) 0.0961(17) Uani 1 1 d . . .
H30A H 1.1360 0.0637 0.0869 0.144 Uiso 1 1 calc R . .
H30B H 1.2140 0.1431 0.0948 0.144 Uiso 1 1 calc R . .
H30C H 1.1501 0.1327 0.0476 0.144 Uiso 1 1 calc R . .
C31 C 1.1197(10) 0.5727(12) 0.1506(6) 0.059(5) Uani 0.50 1 d PG A 1
C32 C 1.1065(8) 0.6440(12) 0.1175(5) 0.070(4) Uani 0.50 1 d PG A 1
C33 C 1.1787(11) 0.7065(10) 0.1129(4) 0.106(6) Uani 0.50 1 d PG A 1
H33 H 1.1698 0.7542 0.0907 0.127 Uiso 0.50 1 calc PR A 1
C34 C 1.2640(10) 0.6975(10) 0.1413(5) 0.140(8) Uani 0.50 1 d PG A 1
H34 H 1.3123 0.7393 0.1382 0.168 Uiso 0.50 1 calc PR A 1
C35 C 1.2773(9) 0.6262(11) 0.1744(5) 0.093(5) Uani 0.50 1 d PG A 1
H35 H 1.3344 0.6202 0.1934 0.111 Uiso 0.50 1 calc PR A 1
C36 C 1.2051(11) 0.5638(10) 0.1790(5) 0.058(4) Uani 0.50 1 d PG A 1
C31A C 1.1102(11) 0.5864(11) 0.1544(6) 0.060(5) Uani 0.50 1 d PG A 2
C32A C 1.0887(9) 0.6652(13) 0.1256(5) 0.070(4) Uani 0.50 1 d PG A 2
C33A C 1.1488(13) 0.7442(10) 0.1283(5) 0.144(10) Uani 0.50 1 d PG A 2
H33A H 1.1344 0.7969 0.1091 0.173 Uiso 0.50 1 calc PR A 2
C34A C 1.2304(12) 0.7443(10) 0.1599(6) 0.195(14) Uani 0.50 1 d PG A 2
H34A H 1.2706 0.7971 0.1618 0.234 Uiso 0.50 1 calc PR A 2
C35A C 1.2520(10) 0.6655(12) 0.1887(5) 0.133(8) Uani 0.50 1 d PG A 2
H35A H 1.3066 0.6656 0.2099 0.160 Uiso 0.50 1 calc PR A 2
C36A C 1.1919(12) 0.5866(10) 0.1860(5) 0.072(5) Uani 0.50 1 d PG A 2
C37 C 1.2266(3) 0.4924(4) 0.21720(16) 0.0686(12) Uani 1 1 d . . .
C38 C 1.1623(3) 0.4902(4) 0.25081(17) 0.0836(15) Uani 1 1 d . A .
H38A H 1.1665 0.5509 0.2668 0.125 Uiso 1 1 calc R . .
H38B H 1.1797 0.4378 0.2716 0.125 Uiso 1 1 calc R . .
H38C H 1.0997 0.4807 0.2353 0.125 Uiso 1 1 calc R . .
C39 C 1.2224(4) 0.3928(5) 0.1944(2) 0.129(3) Uani 1 1 d . A .
H39A H 1.1614 0.3824 0.1773 0.193 Uiso 1 1 calc R . .
H39B H 1.2364 0.3428 0.2168 0.193 Uiso 1 1 calc R . .
H39C H 1.2668 0.3906 0.1749 0.193 Uiso 1 1 calc R . .
C40 C 1.3250(3) 0.5025(5) 0.24516(19) 0.0970(18) Uani 1 1 d . A .
H40A H 1.3697 0.4954 0.2260 0.145 Uiso 1 1 calc R . .
H40B H 1.3349 0.4528 0.2678 0.145 Uiso 1 1 calc R . .
H40C H 1.3317 0.5655 0.2591 0.145 Uiso 1 1 calc R . .
C41 C 1.0074(4) 0.6681(4) 0.08728(16) 0.0792(14) Uani 1 1 d . . .
C42 C 1.0074(5) 0.7561(5) 0.0553(2) 0.125(2) Uani 1 1 d . A .
H42A H 1.0155 0.8152 0.0725 0.188 Uiso 1 1 calc R . .
H42B H 0.9495 0.7583 0.0346 0.188 Uiso 1 1 calc R . .
H42C H 1.0572 0.7491 0.0391 0.188 Uiso 1 1 calc R . .
C43 C 0.9287(5) 0.6882(4) 0.1126(2) 0.116(2) Uani 1 1 d . A .
H43A H 0.9241 0.6353 0.1328 0.174 Uiso 1 1 calc R . .
H43B H 0.8714 0.6944 0.0916 0.174 Uiso 1 1 calc R . .
H43C H 0.9410 0.7476 0.1294 0.174 Uiso 1 1 calc R . .
C44 C 0.9861(5) 0.5779(4) 0.05784(18) 0.111(2) Uani 1 1 d . A .
H44A H 1.0320 0.5711 0.0393 0.167 Uiso 1 1 calc R . .
H44B H 0.9261 0.5847 0.0392 0.167 Uiso 1 1 calc R . .
H44C H 0.9869 0.5213 0.0764 0.167 Uiso 1 1 calc R . .
C45 C 0.7663(3) 0.5306(2) 0.17445(12) 0.0430(8) Uani 1 1 d . A .
C46 C 0.7826(3) 0.5504(3) 0.21842(11) 0.0448(8) Uani 1 1 d . . .
H46 H 0.7334 0.5725 0.2311 0.054 Uiso 1 1 calc R A .
C47 C 0.8755(2) 0.5392(2) 0.24864(11) 0.0418(8) Uani 1 1 d . A .
H47 H 0.9176 0.5149 0.2296 0.050 Uiso 1 1 calc R . .
C48 C 0.9160(3) 0.6357(3) 0.26770(12) 0.0454(8) Uani 1 1 d . . .
C49 C 0.8812(3) 0.6882(3) 0.29942(13) 0.0546(10) Uani 1 1 d . A .
H49 H 0.8297 0.6651 0.3099 0.066 Uiso 1 1 calc R . .
C50 C 0.9221(4) 0.7753(3) 0.31603(15) 0.0712(13) Uani 1 1 d . . .
H50 H 0.8984 0.8097 0.3378 0.085 Uiso 1 1 calc R A .
C51 C 0.9977(4) 0.8106(3) 0.30031(18) 0.0795(14) Uani 1 1 d . A .
H51 H 1.0258 0.8683 0.3117 0.095 Uiso 1 1 calc R . .
C52 C 1.0316(3) 0.7598(3) 0.26748(18) 0.0752(13) Uani 1 1 d . . .
H52 H 1.0825 0.7834 0.2566 0.090 Uiso 1 1 calc R A .
C53 C 0.9898(3) 0.6738(3) 0.25086(14) 0.0590(10) Uani 1 1 d . A .
H53 H 1.0115 0.6412 0.2280 0.071 Uiso 1 1 calc R . .
C54 C 0.6734(3) 0.5506(3) 0.14674(12) 0.0478(9) Uani 1 1 d . . .
C55 C 0.5930(3) 0.5400(3) 0.16404(14) 0.0579(10) Uani 1 1 d . A .
H55 H 0.5970 0.5205 0.1937 0.069 Uiso 1 1 calc R . .
C56 C 0.5066(3) 0.5580(3) 0.13779(17) 0.0719(13) Uani 1 1 d . . .
H56 H 0.4535 0.5507 0.1501 0.086 Uiso 1 1 calc R A .
C57 C 0.4989(4) 0.5862(4) 0.09411(18) 0.0808(15) Uani 1 1 d . A .
H57 H 0.4410 0.5977 0.0766 0.097 Uiso 1 1 calc R . .
C58 C 0.5771(4) 0.5972(4) 0.07662(17) 0.0911(17) Uani 1 1 d . . .
H58 H 0.5720 0.6168 0.0469 0.109 Uiso 1 1 calc R A .
C59 C 0.6644(3) 0.5799(4) 0.10204(14) 0.0733(13) Uani 1 1 d . A .
H59 H 0.7168 0.5878 0.0893 0.088 Uiso 1 1 calc R . .
C60 C 0.8744(14) 0.1403(12) 0.5590(6) 0.211(8) Uiso 0.60 1 d PD B 1
H60A H 0.8679 0.1503 0.5895 0.316 Uiso 0.60 1 calc PR B 1
H60B H 0.9335 0.1111 0.5582 0.316 Uiso 0.60 1 calc PR B 1
H60C H 0.8260 0.0980 0.5444 0.316 Uiso 0.60 1 calc PR B 1
C61 C 0.8679(6) 0.2358(6) 0.5352(3) 0.114(3) Uiso 0.60 1 d PGD B 1
C62 C 0.7993(6) 0.2485(6) 0.4974(3) 0.132(5) Uiso 0.60 1 d PGD B 1
H62 H 0.7561 0.1994 0.4886 0.158 Uiso 0.60 1 calc PR B 1
C63 C 0.7954(6) 0.3344(7) 0.4729(3) 0.127(4) Uiso 0.60 1 d PG B 1
H63 H 0.7495 0.3428 0.4476 0.152 Uiso 0.60 1 calc PR B 1
C64 C 0.8600(7) 0.4076(6) 0.4861(3) 0.130(4) Uiso 0.60 1 d PG B 1
H64 H 0.8573 0.4651 0.4697 0.156 Uiso 0.60 1 calc PR B 1
C65 C 0.9285(7) 0.3950(6) 0.5239(4) 0.178(6) Uiso 0.60 1 d PG B 1
H65 H 0.9718 0.4440 0.5328 0.214 Uiso 0.60 1 calc PR B 1
C66 C 0.9325(6) 0.3091(7) 0.5485(3) 0.142(5) Uiso 0.60 1 d PGD B 1
H66 H 0.9784 0.3006 0.5737 0.171 Uiso 0.60 1 calc PR B 1
C60A C 0.789(4) 0.369(3) 0.4641(18) 0.49(4) Uiso 0.40 1 d PD C 2
H60D H 0.7449 0.3331 0.4431 0.733 Uiso 0.40 1 calc PR C 2
H60E H 0.8343 0.3976 0.4488 0.733 Uiso 0.40 1 calc PR C 2
H60F H 0.7585 0.4191 0.4776 0.733 Uiso 0.40 1 calc PR C 2
C61A C 0.8365(11) 0.3020(12) 0.4992(4) 0.134(6) Uiso 0.40 1 d PGD C 2
C62A C 0.9075(12) 0.3390(10) 0.5316(6) 0.171(9) Uiso 0.40 1 d PGD C 2
H62A H 0.9307 0.4011 0.5283 0.205 Uiso 0.40 1 calc PR C 2
C63A C 0.9440(11) 0.2831(14) 0.5689(5) 0.189(11) Uiso 0.40 1 d PG C 2
H63A H 0.9915 0.3078 0.5905 0.226 Uiso 0.40 1 calc PR C 2
C64A C 0.9094(12) 0.1903(13) 0.5738(5) 0.143(7) Uiso 0.40 1 d PG C 2
H64A H 0.9338 0.1529 0.5987 0.172 Uiso 0.40 1 calc PR C 2
C65A C 0.8383(13) 0.1533(10) 0.5414(6) 0.206(14) Uiso 0.40 1 d PG C 2
H65A H 0.8152 0.0912 0.5447 0.247 Uiso 0.40 1 calc PR C 2
C66A C 0.8019(11) 0.2092(12) 0.5041(5) 0.154(9) Uiso 0.40 1 d PGD C 2
H66A H 0.7544 0.1844 0.4825 0.185 Uiso 0.40 1 calc PR C 2

loop_
_atom_site_aniso_label
_atom_site_aniso_U_11
_atom_site_aniso_U_22
_atom_site_aniso_U_33
_atom_site_aniso_U_23
_atom_site_aniso_U_13
_atom_site_aniso_U_12
Sc1 0.0413(4) 0.0451(4) 0.0393(3) -0.0042(3) 0.0078(3) -0.0013(3)
P1 0.0469(6) 0.0448(5) 0.0396(5) -0.0006(4) 0.0041(4) 0.0015(4)
O1 0.0530(16) 0.0418(13) 0.0466(13) 0.0017(11) 0.0139(11) 0.0018(11)
O2 0.0592(17) 0.0501(14) 0.0442(13) -0.0117(12) 0.0058(12) 0.0020(12)
O3 0.0490(16) 0.0549(15) 0.0540(15) -0.0024(13) 0.0102(12) -0.0132(13)
O4 0.0502(16) 0.0668(17) 0.0426(13) -0.0024(12) 0.0074(12) 0.0143(13)
C1 0.057(2) 0.0354(17) 0.051(2) -0.0011(16) 0.0182(17) 0.0012(16)
C2 0.079(3) 0.049(2) 0.096(3) -0.022(2) 0.043(3) -0.016(2)
C3 0.074(3) 0.066(3) 0.069(3) 0.022(2) 0.017(2) 0.024(2)
C4 0.050(2) 0.0405(18) 0.052(2) -0.0047(16) 0.0112(17) -0.0050(16)
C5 0.057(2) 0.051(2) 0.0430(19) 0.0003(17) -0.0028(17) 0.0052(19)
C6 0.084(4) 0.069(3) 0.061(3) 0.014(2) -0.006(2) 0.000(2)
C7 0.116(5) 0.084(4) 0.074(3) 0.024(3) -0.014(3) 0.011(4)
C8 0.106(5) 0.102(4) 0.072(3) 0.012(3) -0.035(3) 0.007(4)
C9 0.069(4) 0.105(4) 0.086(4) 0.015(3) -0.023(3) -0.011(3)
C10 0.062(3) 0.067(3) 0.065(3) 0.007(2) -0.005(2) -0.001(2)
C11 0.059(3) 0.045(2) 0.047(2) -0.0003(17) 0.0148(18) 0.0070(18)
C12 0.074(3) 0.055(2) 0.051(2) -0.0055(19) 0.013(2) 0.003(2)
C13 0.102(4) 0.068(3) 0.058(3) -0.003(2) 0.035(3) 0.014(3)
C14 0.089(4) 0.065(3) 0.085(3) 0.007(3) 0.047(3) 0.005(3)
C15 0.063(3) 0.080(3) 0.089(3) -0.005(3) 0.031(3) -0.006(2)
C16 0.056(3) 0.066(3) 0.061(2) -0.009(2) 0.017(2) 0.003(2)
C17 0.069(3) 0.050(2) 0.0339(17) -0.0012(16) 0.0114(17) -0.0040(19)
C18 0.067(3) 0.063(2) 0.0367(18) -0.0004(18) 0.0050(18) -0.010(2)
C19 0.082(3) 0.075(3) 0.046(2) -0.011(2) 0.006(2) -0.020(3)
C20 0.094(4) 0.066(3) 0.061(3) -0.021(2) 0.019(3) -0.015(3)
C21 0.094(4) 0.059(3) 0.059(2) -0.010(2) 0.032(3) 0.000(2)
C22 0.070(3) 0.049(2) 0.049(2) -0.0064(18) 0.0221(19) 0.0020(19)
C23 0.065(3) 0.078(3) 0.049(2) -0.001(2) -0.005(2) -0.005(2)
C24 0.090(4) 0.078(3) 0.070(3) 0.017(3) 0.003(3) 0.014(3)
C25 0.058(3) 0.085(3) 0.070(3) -0.003(3) 0.007(2) -0.003(2)
C26 0.082(4) 0.120(5) 0.077(3) -0.012(3) -0.027(3) 0.003(3)
C27 0.061(3) 0.062(3) 0.065(3) -0.011(2) 0.019(2) 0.009(2)
C28 0.079(3) 0.071(3) 0.065(3) -0.001(2) 0.006(2) 0.007(2)
C29 0.067(3) 0.082(3) 0.080(3) -0.009(3) 0.026(2) -0.009(3)
C30 0.078(4) 0.099(4) 0.113(4) -0.026(4) 0.024(3) 0.015(3)
C31 0.064(9) 0.062(8) 0.051(8) -0.001(6) 0.008(7) 0.006(7)
C32 0.078(6) 0.070(7) 0.064(6) -0.004(5) 0.017(4) -0.022(5)
C33 0.090(10) 0.112(12) 0.114(12) 0.030(10) 0.014(9) -0.047(9)
C34 0.091(11) 0.174(18) 0.151(17) 0.030(14) 0.010(11) -0.081(12)
C35 0.066(8) 0.112(12) 0.094(10) 0.001(9) -0.002(7) -0.035(8)
C36 0.049(6) 0.059(6) 0.068(9) -0.008(6) 0.016(6) -0.005(5)
C31A 0.058(9) 0.062(8) 0.067(9) -0.011(7) 0.027(7) -0.035(7)
C32A 0.078(6) 0.070(7) 0.064(6) -0.004(5) 0.017(4) -0.022(5)
C33A 0.19(2) 0.120(15) 0.111(13) 0.028(12) -0.013(13) -0.098(14)
C34A 0.22(3) 0.18(2) 0.16(2) 0.060(18) -0.028(18) -0.15(2)
C35A 0.117(15) 0.147(19) 0.126(15) 0.002(13) -0.002(11) -0.067(13)
C36A 0.075(11) 0.089(11) 0.056(6) -0.019(7) 0.021(7) -0.041(9)
C37 0.044(3) 0.081(3) 0.079(3) -0.020(3) 0.008(2) -0.004(2)
C38 0.059(3) 0.107(4) 0.080(3) 0.015(3) 0.003(3) 0.005(3)
C39 0.091(5) 0.114(5) 0.159(6) -0.063(5) -0.032(4) 0.028(4)
C40 0.055(3) 0.126(5) 0.104(4) -0.026(4) -0.001(3) -0.011(3)
C41 0.099(4) 0.073(3) 0.066(3) 0.016(3) 0.014(3) -0.017(3)
C42 0.169(7) 0.106(5) 0.095(4) 0.039(4) 0.009(4) -0.033(5)
C43 0.136(6) 0.086(4) 0.134(5) 0.029(4) 0.042(5) 0.012(4)
C44 0.161(6) 0.096(4) 0.065(3) 0.000(3) -0.008(4) -0.026(4)
C45 0.045(2) 0.0401(18) 0.0452(19) 0.0022(16) 0.0118(16) 0.0042(15)
C46 0.042(2) 0.0463(19) 0.0448(19) -0.0023(16) 0.0046(15) 0.0059(16)
C47 0.046(2) 0.0438(18) 0.0358(17) -0.0010(15) 0.0079(15) 0.0016(16)
C48 0.045(2) 0.0422(18) 0.0470(19) -0.0012(16) 0.0042(16) 0.0022(16)
C49 0.059(3) 0.047(2) 0.059(2) -0.0072(19) 0.0161(19) -0.0032(18)
C50 0.089(4) 0.057(3) 0.069(3) -0.014(2) 0.017(3) -0.006(2)
C51 0.082(4) 0.054(3) 0.101(4) -0.014(3) 0.013(3) -0.014(2)
C52 0.065(3) 0.059(3) 0.104(4) -0.003(3) 0.022(3) -0.014(2)
C53 0.065(3) 0.047(2) 0.066(3) -0.002(2) 0.015(2) -0.002(2)
C54 0.050(2) 0.0460(19) 0.0457(19) 0.0030(16) 0.0047(17) 0.0102(17)
C55 0.050(2) 0.060(2) 0.060(2) 0.008(2) 0.0010(19) 0.0042(19)
C56 0.049(3) 0.082(3) 0.081(3) 0.004(3) 0.004(2) 0.002(2)
C57 0.056(3) 0.094(4) 0.082(3) 0.006(3) -0.015(3) 0.014(3)
C58 0.084(4) 0.123(5) 0.058(3) 0.021(3) -0.007(3) 0.026(3)
C59 0.062(3) 0.107(4) 0.049(2) 0.010(2) 0.005(2) 0.014(3)

loop_
_atom_type_symbol
_atom_type_description
_atom_type_scat_dispersion_real
_atom_type_scat_dispersion_imag
_atom_type_scat_source
C C 0.0033 0.0016 'International Tables Vol C Tables 4.2.6.8 and 6.1.1.4'
H H 0.0000 0.0000 'International Tables Vol C Tables 4.2.6.8 and 6.1.1.4'
O O 0.0106 0.0060 'International Tables Vol C Tables 4.2.6.8 and 6.1.1.4'
P P 0.1023 0.0942 'International Tables Vol C Tables 4.2.6.8 and 6.1.1.4'
Sc Sc 0.2519 0.3716 'International Tables Vol C Tables 4.2.6.8 and 6.1.1.4'

loop_
_geom_angle_atom_site_label_1
_geom_angle_atom_site_label_2
_geom_angle_atom_site_label_3
_geom_angle
O1 Sc1 O2 109.80(11)
O1 Sc1 O3 107.23(11)
O2 Sc1 O3 118.38(12)
O1 Sc1 O4 97.54(11)
O2 Sc1 O4 112.36(11)
O3 Sc1 O4 109.40(12)
C5 P1 C4 111.12(18)
C5 P1 C11 105.80(19)
C4 P1 C11 106.36(18)
C5 P1 C47 114.51(18)
C4 P1 C47 106.86(16)
C11 P1 C47 111.95(17)
C1 O1 Sc1 153.0(2)
C17 O2 Sc1 170.2(2)
C31 O3 C31A 11.5(14)
C31 O3 Sc1 171.5(8)
C31A O3 Sc1 170.2(8)
C45 O4 Sc1 151.6(2)
O1 C1 C3 108.4(3)
O1 C1 C2 109.2(3)
C3 C1 C2 109.8(3)
O1 C1 C4 109.8(3)
C3 C1 C4 113.2(3)
C2 C1 C4 106.3(3)
C1 C4 P1 121.1(3)
C10 C5 C6 119.7(4)
C10 C5 P1 122.6(3)
C6 C5 P1 117.6(3)
C7 C6 C5 119.6(5)
C8 C7 C6 120.0(5)
C9 C8 C7 120.4(5)
C8 C9 C10 120.5(5)
C5 C10 C9 119.7(4)
C16 C11 C12 118.0(4)
C16 C11 P1 121.8(3)
C12 C11 P1 120.3(3)
C13 C12 C11 119.9(4)
C14 C13 C12 121.2(5)
C13 C14 C15 120.0(5)
C14 C15 C16 120.0(5)
C11 C16 C15 120.8(4)
O2 C17 C18 119.6(4)
O2 C17 C22 120.2(4)
C18 C17 C22 120.2(4)
C19 C18 C17 117.3(4)
C19 C18 C23 120.1(4)
C17 C18 C23 122.7(4)
C20 C19 C18 122.6(5)
C19 C20 C21 119.8(4)
C20 C21 C22 122.2(5)
C21 C22 C17 117.5(4)
C21 C22 C27 120.1(4)
C17 C22 C27 122.4(3)
C18 C23 C24 110.2(4)
C18 C23 C25 109.8(4)
C24 C23 C25 111.8(4)
C18 C23 C26 112.0(4)
C24 C23 C26 106.4(4)
C25 C23 C26 106.6(4)
C28 C27 C22 110.8(4)
C28 C27 C30 106.2(4)
C22 C27 C30 112.3(4)
C28 C27 C29 111.9(4)
C22 C27 C29 110.2(4)
C30 C27 C29 105.4(4)
O3 C31 C32 118.6(12)
O3 C31 C36 121.4(12)
C32 C31 C36 120.0
C33 C32 C31 120.0
C33 C32 C41 116.3(10)
C31 C32 C41 123.3(10)
C32 C33 C34 120.0
C35 C34 C33 120.0
C34 C35 C36 120.0
C35 C36 C31 120.0
C35 C36 C37 115.1(11)
C31 C36 C37 124.9(11)
O3 C31A C32A 120.1(13)
O3 C31A C36A 119.7(13)
C32A C31A C36A 120.0
C31A C32A C33A 120.0
C31A C32A C41 124.2(12)
C33A C32A C41 115.5(12)
C34A C33A C32A 120.0
C33A C34A C35A 120.0
C34A C35A C36A 120.0
C35A C36A C31A 120.0
C35A C36A C37 117.1(11)
C31A C36A C37 122.6(11)
C36 C37 C38 117.7(7)
C36 C37 C39 104.4(7)
C38 C37 C39 108.0(5)
C36 C37 C40 114.0(7)
C38 C37 C40 105.6(4)
C39 C37 C40 106.5(4)
C36 C37 C36A 15.6(10)
C38 C37 C36A 103.9(6)
C39 C37 C36A 117.7(7)
C40 C37 C36A 114.2(7)
C32A C41 C44 118.7(8)
C32A C41 C43 100.5(7)
C44 C41 C43 110.4(5)
C32A C41 C42 114.4(8)
C44 C41 C42 106.8(4)
C43 C41 C42 105.2(5)
C32A C41 C32 17.6(10)
C44 C41 C32 103.6(7)
C43 C41 C32 116.1(7)
C42 C41 C32 114.4(7)
O4 C45 C46 124.5(3)
O4 C45 C54 115.4(3)
C46 C45 C54 120.1(3)
C45 C46 C47 124.2(3)
C46 C47 C48 112.9(3)
C46 C47 P1 108.0(2)
C48 C47 P1 117.2(2)
C49 C48 C53 118.6(3)
C49 C48 C47 123.5(3)
C53 C48 C47 117.8(3)
C48 C49 C50 120.9(4)
C51 C50 C49 119.9(4)
C50 C51 C52 119.7(4)
C53 C52 C51 119.9(4)
C52 C53 C48 120.9(4)
C55 C54 C59 117.7(4)
C55 C54 C45 121.5(3)
C59 C54 C45 120.8(4)
C54 C55 C56 121.0(4)
C57 C56 C55 120.6(5)
C58 C57 C56 119.1(5)
C57 C58 C59 121.6(5)
C58 C59 C54 120.0(5)
C62 C61 C66 120.0
C62 C61 C60 118.7(7)
C66 C61 C60 121.1(7)
C61 C62 C63 120.0
C64 C63 C62 120.0
C63 C64 C65 120.0
C64 C65 C66 120.0
C65 C66 C61 120.0
C62A C61A C66A 120.0
C62A C61A C60A 118.3(8)
C66A C61A C60A 121.0(8)
C63A C62A C61A 120.0
C62A C63A C64A 120.0
C63A C64A C65A 120.0
C66A C65A C64A 120.0
C65A C66A C61A 120.0

loop_
_geom_bond_atom_site_label_1
_geom_bond_atom_site_label_2
_geom_bond_distance
Sc1 O1 1.916(2)
Sc1 O2 1.942(2)
Sc1 O3 1.950(3)
Sc1 O4 1.986(3)
P1 C5 1.803(4)
P1 C4 1.807(3)
P1 C11 1.814(4)
P1 C47 1.845(3)
O1 C1 1.397(4)
O2 C17 1.362(4)
O3 C31 1.360(11)
O3 C31A 1.368(11)
O4 C45 1.327(4)
C1 C3 1.523(5)
C1 C2 1.533(5)
C1 C4 1.558(5)
C5 C10 1.376(6)
C5 C6 1.395(6)
C6 C7 1.384(7)
C7 C8 1.374(8)
C8 C9 1.358(8)
C9 C10 1.389(6)
C11 C16 1.383(6)
C11 C12 1.402(5)
C12 C13 1.375(6)
C13 C14 1.357(7)
C14 C15 1.365(7)
C15 C16 1.384(6)
C17 C18 1.423(5)
C17 C22 1.427(5)
C18 C19 1.395(6)
C18 C23 1.537(6)
C19 C20 1.360(7)
C20 C21 1.364(7)
C21 C22 1.393(6)
C22 C27 1.532(6)
C23 C24 1.539(6)
C23 C25 1.545(6)
C23 C26 1.547(6)
C27 C28 1.528(6)
C27 C30 1.538(6)
C27 C29 1.541(6)
C31 C32 1.3900
C31 C36 1.3900
C32 C33 1.3900
C32 C41 1.605(14)
C33 C34 1.3900
C34 C35 1.3900
C35 C36 1.3900
C36 C37 1.505(14)
C31A C32A 1.3900
C31A C36A 1.3900
C32A C33A 1.3900
C32A C41 1.504(15)
C33A C34A 1.3900
C34A C35A 1.3900
C35A C36A 1.3900
C36A C37 1.627(15)
C37 C38 1.514(6)
C37 C39 1.528(7)
C37 C40 1.542(6)
C41 C44 1.524(7)
C41 C43 1.529(8)
C41 C42 1.549(7)
C45 C46 1.340(5)
C45 C54 1.491(5)
C46 C47 1.504(5)
C47 C48 1.522(5)
C48 C49 1.375(5)
C48 C53 1.383(5)
C49 C50 1.390(6)
C50 C51 1.375(6)
C51 C52 1.383(7)
C52 C53 1.382(6)
C54 C55 1.385(5)
C54 C59 1.398(5)
C55 C56 1.391(6)
C56 C57 1.366(7)
C57 C58 1.361(7)
C58 C59 1.389(6)
C60 C61 1.490(15)
C61 C62 1.3900
C61 C66 1.3900
C62 C63 1.3900
C63 C64 1.3900
C64 C65 1.3900
C65 C66 1.3900
C60A C61A 1.48(2)
C61A C62A 1.3900
C61A C66A 1.3900
C62A C63A 1.3900
C63A C64A 1.3900
C64A C65A 1.3900
C65A C66A 1.3900
